data_7055150
loop_
_publ_author_name
'Gao, Feng'
'Zhu, Guang-Zhou'
'Yang, Liu'
'Yao, Min-Xia'

_publ_section_title
;
 Cyanide-bridged heterobimetallic magnetic complexes based on
 metalloporphyrinate and tricyanometalate building blocks
;
_journal_issue 1
_journal_name_full 'New J. Chem.'
_journal_page_first 365
_journal_paper_doi 10.1039/C5NJ02132D
_journal_volume 40
_journal_year 2016
_chemical_formula_sum 'C126 H108 B2 Fe2 Mn2 N26 O2'
_chemical_formula_weight 2261.58
_space_group_crystal_system triclinic
_space_group_IT_number 2
_space_group_name_Hall '-P 1'
_space_group_name_H-M_alt 'P -1'
_symmetry_space_group_name_Hall '-P 1'
_symmetry_space_group_name_H-M 'P -1'
_atom_sites_solution_hydrogens mixed
_audit_creation_method SHELXL-2014/6
_audit_update_record
;
2015-10-19 deposited with the CCDC.
2015-10-27 downloaded from the CCDC.
;
_cell_angle_alpha 106.035(3)
_cell_angle_beta 103.800(3)
_cell_angle_gamma 92.507(3)
_cell_formula_units_Z 1
_cell_length_a 13.471(3)
_cell_length_b 14.060(3)
_cell_length_c 18.498(4)
_cell_measurement_reflns_used 7064
_cell_measurement_temperature 296(2)
_cell_measurement_theta_max 25.38
_cell_measurement_theta_min 2.35
_cell_volume 3247.4(12)
_computing_cell_refinement 'Bruker SMART'
_computing_data_collection 'Bruker SMART'
_computing_data_reduction 'Bruker SAINT'
_computing_molecular_graphics 'Diamond Verson 3.2k'
_computing_publication_material 'Bruker SHELXTL'
_computing_structure_refinement 'SHELXL-2014/6 (Sheldrick, 2014)'
_computing_structure_solution 'SHELXL-2014/6 (Sheldrick, 2014)'
_diffrn_ambient_temperature 296(2)
_diffrn_measured_fraction_theta_full 0.988
_diffrn_measured_fraction_theta_max 0.988
_diffrn_measurement_device_type 'CCD area detector'
_diffrn_measurement_method 'phi and omega scans'
_diffrn_radiation_type MoK\a
_diffrn_radiation_wavelength 0.71073
_diffrn_reflns_av_R_equivalents 0.0445
_diffrn_reflns_av_unetI/netI 0.0622
_diffrn_reflns_laue_measured_fraction_full 0.988
_diffrn_reflns_laue_measured_fraction_max 0.988
_diffrn_reflns_limit_h_max 16
_diffrn_reflns_limit_h_min -16
_diffrn_reflns_limit_k_max 17
_diffrn_reflns_limit_k_min -17
_diffrn_reflns_limit_l_max 22
_diffrn_reflns_limit_l_min -20
_diffrn_reflns_number 25112
_diffrn_reflns_point_group_measured_fraction_full 0.988
_diffrn_reflns_point_group_measured_fraction_max 0.988
_diffrn_reflns_theta_full 25.242
_diffrn_reflns_theta_max 25.500
_diffrn_reflns_theta_min 1.187
_exptl_absorpt_coefficient_mu 0.466
_exptl_absorpt_correction_T_max 0.9046
_exptl_absorpt_correction_T_min 0.8847
_exptl_absorpt_correction_type multi-scan
_exptl_absorpt_process_details sadabs
_exptl_crystal_colour brown
_exptl_crystal_density_diffrn 1.156
_exptl_crystal_description block
_exptl_crystal_F_000 1174
_exptl_crystal_size_max 0.270
_exptl_crystal_size_mid 0.250
_exptl_crystal_size_min 0.220
_platon_squeeze_details
;
;
_refine_diff_density_max 0.794
_refine_diff_density_min -0.290
_refine_diff_density_rms 0.068
_refine_ls_extinction_method none
_refine_ls_goodness_of_fit_ref 1.104
_refine_ls_hydrogen_treatment constr
_refine_ls_matrix_type full
_refine_ls_number_parameters 768
_refine_ls_number_reflns 11956
_refine_ls_number_restraints 79
_refine_ls_restrained_S_all 1.105
_refine_ls_R_factor_all 0.0727
_refine_ls_R_factor_gt 0.0575
_refine_ls_shift/su_max 0.012
_refine_ls_shift/su_mean 0.001
_refine_ls_structure_factor_coef Fsqd
_refine_ls_weighting_details 'w=1/[\s^2^(Fo^2^)+(0.1199P)^2^+0.1358P] where P=(Fo^2^+2Fc^2^)/3'
_refine_ls_weighting_scheme calc
_refine_ls_wR_factor_gt 0.1879
_refine_ls_wR_factor_ref 0.2004
_reflns_Friedel_coverage 0.000
_reflns_number_gt 8845
_reflns_number_total 11956
_reflns_threshold_expression 'I > 2\s(I)'
_cod_data_source_file c5nj02132d2.cif
_cod_data_source_block 1
_cod_depositor_comments 'Adding full bibliography for 7055150--7055152.cif.'
_cod_original_cell_volume 3247.3(11)
_cod_database_code 7055150
_shelx_space_group_comment
;
The symmetry employed for this shelxl refinement is uniquely defined
by the following loop, which should always be used as a source of
symmetry information in preference to the above space-group names.
They are only intended as comments.
;
_shelx_estimated_absorpt_t_min 0.885
_shelx_estimated_absorpt_t_max 0.904
_shelxl_version_number 2014/6

loop_
_space_group_symop_operation_xyz
'x, y, z'
'-x, -y, -z'

loop_
_atom_site_label
_atom_site_type_symbol
_atom_site_fract_x
_atom_site_fract_y
_atom_site_fract_z
_atom_site_U_iso_or_equiv
_atom_site_adp_type
_atom_site_occupancy
_atom_site_site_symmetry_order
_atom_site_calc_flag
_atom_site_refinement_flags_posn
_atom_site_refinement_flags_adp
_atom_site_refinement_flags_occupancy
_atom_site_disorder_assembly
_atom_site_disorder_group
B1 B -0.0801(3) 0.6357(3) 0.2118(2) 0.0550(9) Uani 1 1 d . . . . .
H1 H -0.1347 0.5948 0.2326 0.066 Uiso 1 1 d R U . . .
C1 C -0.2871(3) 1.1419(4) 0.1836(3) 0.0904(14) Uani 1 1 d . . . . .
H1A H -0.2547 1.0947 0.2043 0.108 Uiso 1 1 calc R U . . .
C2 C -0.3627(4) 1.1882(6) 0.2142(3) 0.121(2) Uani 1 1 d . . . . .
H2 H -0.3819 1.1720 0.2548 0.145 Uiso 1 1 calc R U . . .
C3 C -0.4096(4) 1.2596(4) 0.1833(4) 0.110(2) Uani 1 1 d . . . . .
H3 H -0.4581 1.2935 0.2052 0.132 Uiso 1 1 calc R U . . .
C4 C -0.3859(5) 1.2805(4) 0.1218(5) 0.128(2) Uani 1 1 d . . . . .
H4 H -0.4203 1.3261 0.1002 0.153 Uiso 1 1 calc R U . . .
C5 C -0.3099(4) 1.2336(4) 0.0913(4) 0.1041(19) Uani 1 1 d . . . . .
H5 H -0.2929 1.2485 0.0495 0.125 Uiso 1 1 calc R U . . .
C6 C -0.2593(3) 1.1646(3) 0.1229(2) 0.0577(9) Uani 1 1 d . . . . .
C7 C -0.1798(3) 1.1127(2) 0.0871(2) 0.0507(8) Uani 1 1 d . . . . .
C8 C -0.0766(2) 1.1469(2) 0.12290(18) 0.0446(7) Uani 1 1 d . . . . .
C9 C -0.0404(3) 1.2254(2) 0.1949(2) 0.0573(9) Uani 1 1 d . . . . .
H9 H -0.0813 1.2614 0.2240 0.069 Uiso 1 1 calc R U . . .
C10 C 0.0630(3) 1.2377(2) 0.2127(2) 0.0569(9) Uani 1 1 d . . . . .
H10 H 0.1068 1.2836 0.2562 0.068 Uiso 1 1 calc R U . . .
C11 C 0.0930(2) 1.1657(2) 0.15103(18) 0.0456(7) Uani 1 1 d . . . . .
C12 C 0.1936(2) 1.1546(2) 0.14795(19) 0.0475(7) Uani 1 1 d . . . . .
C13 C 0.2798(2) 1.2173(2) 0.21425(19) 0.0511(8) Uani 1 1 d . . . . .
C14 C 0.3015(3) 1.3174(3) 0.2249(2) 0.0654(10) Uani 1 1 d . . . . .
H14 H 0.2612 1.3481 0.1917 0.078 Uiso 1 1 calc R U . . .
C15 C 0.3852(3) 1.3740(3) 0.2864(3) 0.0746(12) Uani 1 1 d . . . . .
H15 H 0.4002 1.4417 0.2937 0.090 Uiso 1 1 calc R U . . .
C16 C 0.4431(3) 1.3285(4) 0.3343(2) 0.0756(12) Uani 1 1 d . . . . .
H16 H 0.4982 1.3653 0.3747 0.091 Uiso 1 1 calc R U . . .
C17 C 0.4212(3) 1.2285(3) 0.3239(2) 0.0684(10) Uani 1 1 d . . . . .
H17 H 0.4621 1.1979 0.3568 0.082 Uiso 1 1 calc R U . . .
C18 C 0.3403(3) 1.1742(3) 0.2658(2) 0.0676(10) Uani 1 1 d . . . . .
H18 H 0.3251 1.1070 0.2603 0.081 Uiso 1 1 calc R U . . .
C19 C 0.2214(2) 1.0857(2) 0.08761(18) 0.0486(7) Uani 1 1 d . . . . .
C20 C 0.3255(3) 1.0753(3) 0.0831(2) 0.0607(9) Uani 1 1 d . . . . .
H20 H 0.3847 1.1125 0.1186 0.073 Uiso 1 1 calc R U . . .
C21 C 0.3212(3) 1.0020(3) 0.0179(2) 0.0620(10) Uani 1 1 d . . . . .
H21 H 0.3772 0.9790 0.0000 0.074 Uiso 1 1 calc R U . . .
C22 C 0.2148(2) 0.9650(2) -0.01944(19) 0.0476(7) Uani 1 1 d . . . . .
C23 C -0.2485(4) 0.7413(4) 0.2885(3) 0.0851(13) Uani 1 1 d . . . . .
H23A H -0.2793 0.6873 0.2424 0.128 Uiso 1 1 calc R U . . .
H23B H -0.2983 0.7863 0.2992 0.128 Uiso 1 1 calc R U . . .
H23C H -0.2255 0.7153 0.3318 0.128 Uiso 1 1 calc R U . . .
C24 C -0.1586(3) 0.7956(3) 0.2764(2) 0.0610(9) Uani 1 1 d . . . . .
C25 C -0.1319(3) 0.8948(3) 0.2927(2) 0.0656(10) Uani 1 1 d . . . . .
H25 H -0.1658 0.9456 0.3166 0.079 Uiso 1 1 calc R U . . .
C26 C -0.0440(3) 0.9068(2) 0.2670(2) 0.0560(8) Uani 1 1 d . . . . .
C27 C 0.0140(3) 1.0013(3) 0.2717(3) 0.0711(11) Uani 1 1 d . . . . .
H27A H 0.0797 1.0110 0.3089 0.107 Uiso 1 1 calc R U . . .
H27B H -0.0241 1.0559 0.2878 0.107 Uiso 1 1 calc R U . . .
H27C H 0.0240 0.9983 0.2215 0.107 Uiso 1 1 calc R U . . .
C28 C -0.2439(4) 0.4799(4) 0.0773(3) 0.0961(17) Uani 1 1 d . . . . .
H28A H -0.2141 0.4469 0.1148 0.144 Uiso 1 1 calc R U . . .
H28B H -0.2779 0.4312 0.0287 0.144 Uiso 1 1 calc R U . . .
H28C H -0.2930 0.5210 0.0960 0.144 Uiso 1 1 calc R U . . .
C29 C -0.1603(3) 0.5442(3) 0.0651(2) 0.0628(9) Uani 1 1 d . . . . .
C30 C -0.1388(3) 0.5505(3) -0.0022(2) 0.0655(10) Uani 1 1 d . . . . .
H30 H -0.1741 0.5134 -0.0526 0.079 Uiso 1 1 calc R U . . .
C31 C -0.0553(3) 0.6218(2) 0.0182(2) 0.0510(8) Uani 1 1 d . . . . .
C32 C -0.0044(3) 0.6550(3) -0.0353(2) 0.0599(9) Uani 1 1 d . . . . .
H32A H -0.0384 0.7075 -0.0508 0.090 Uiso 1 1 calc R U . . .
H32B H -0.0083 0.5999 -0.0806 0.090 Uiso 1 1 calc R U . . .
H32C H 0.0665 0.6789 -0.0090 0.090 Uiso 1 1 calc R U . . .
C33 C -0.0101(4) 0.4901(3) 0.3131(3) 0.0893(14) Uani 1 1 d . . . . .
H33A H 0.0241 0.4376 0.3286 0.134 Uiso 1 1 calc R U . . .
H33B H -0.0689 0.4617 0.2698 0.134 Uiso 1 1 calc R U . . .
H33C H -0.0321 0.5311 0.3559 0.134 Uiso 1 1 calc R U . . .
C34 C 0.0627(4) 0.5521(3) 0.2898(2) 0.0677(10) Uani 1 1 d . . . . .
C35 C 0.1669(4) 0.5584(3) 0.3037(3) 0.0728(11) Uani 1 1 d . . . . .
H35 H 0.2098 0.5214 0.3296 0.087 Uiso 1 1 calc R U . . .
C36 C 0.1975(3) 0.6300(3) 0.2722(2) 0.0643(10) Uani 1 1 d . . . . .
C37 C 0.3038(3) 0.6642(4) 0.2735(3) 0.0811(13) Uani 1 1 d . . . . .
H37A H 0.3092 0.6531 0.2210 0.122 Uiso 1 1 calc R U . . .
H37B H 0.3514 0.6277 0.2993 0.122 Uiso 1 1 calc R U . . .
H37C H 0.3196 0.7340 0.3009 0.122 Uiso 1 1 calc R U . . .
C38 C 0.1855(3) 0.7224(3) 0.1210(2) 0.0543(8) Uani 1 1 d . . . . .
C39 C 0.0484(2) 0.8495(2) 0.11358(18) 0.0436(7) Uani 1 1 d . . . . .
C40 C 0.1911(3) 0.8599(3) 0.2491(2) 0.0570(8) Uani 1 1 d . . . . .
C41 C 0.9062(3) 0.2116(3) 0.5589(2) 0.0610(9) Uani 1 1 d . . . . .
H41 H 0.9060 0.2010 0.6064 0.073 Uiso 1 1 calc R U . . .
C42 C 0.9914(3) 0.2608(3) 0.5514(3) 0.0753(12) Uani 1 1 d . . . . .
H42 H 1.0494 0.2816 0.5934 0.090 Uiso 1 1 calc R U . . .
C43 C 0.9926(3) 0.2797(3) 0.4841(4) 0.0863(14) Uani 1 1 d . . . . .
H43 H 1.0496 0.3164 0.4808 0.104 Uiso 1 1 calc R U . . .
C44 C 0.9097(4) 0.2447(5) 0.4205(4) 0.1080(19) Uani 1 1 d . . . . .
H44 H 0.9116 0.2551 0.3733 0.130 Uiso 1 1 calc R U . . .
C45 C 0.8227(3) 0.1936(4) 0.4265(3) 0.0821(13) Uani 1 1 d . . . . .
H45 H 0.7661 0.1704 0.3836 0.099 Uiso 1 1 calc R U . . .
C46 C 0.8206(2) 0.1775(2) 0.4963(2) 0.0504(8) Uani 1 1 d . . . . .
C47 C 0.7261(2) 0.1241(2) 0.50275(18) 0.0473(7) Uani 1 1 d . . . . .
C48 C 0.6433(2) 0.1794(2) 0.50991(18) 0.0439(7) Uani 1 1 d . . . . .
C49 C 0.6451(3) 0.2833(3) 0.5181(2) 0.0555(8) Uani 1 1 d . . . . .
H49 H 0.7006 0.3251 0.5181 0.067 Uiso 1 1 calc R U . . .
C50 C 0.5532(2) 0.3105(3) 0.5256(2) 0.0533(8) Uani 1 1 d . . . . .
H50 H 0.5336 0.3744 0.5330 0.064 Uiso 1 1 calc R U . . .
C51 C 0.4906(2) 0.2219(2) 0.52011(19) 0.0469(7) Uani 1 1 d . . . . .
C52 C 0.3873(2) 0.2174(3) 0.5191(2) 0.0516(8) Uani 1 1 d . . . . .
C53 C 0.3307(6) 0.3030(5) 0.5156(5) 0.038(3) Uani 0.434(15) 1 d G U P A 1
C54 C 0.3494(6) 0.3773(6) 0.5864(5) 0.055(3) Uani 0.434(15) 1 d G U P A 1
H54 H 0.3925 0.3685 0.6309 0.066 Uiso 0.434(15) 1 calc R U P A 1
C55 C 0.3037(7) 0.4647(5) 0.5906(6) 0.069(3) Uani 0.434(15) 1 d G U P A 1
H55 H 0.3162 0.5144 0.6380 0.083 Uiso 0.434(15) 1 calc R U P A 1
C56 C 0.2392(6) 0.4779(5) 0.5241(7) 0.055(3) Uani 0.434(15) 1 d G U P A 1
H56 H 0.2086 0.5363 0.5269 0.067 Uiso 0.434(15) 1 calc R U P A 1
C57 C 0.2205(5) 0.4036(7) 0.4533(6) 0.058(3) Uani 0.434(15) 1 d G U P A 1
H57 H 0.1774 0.4124 0.4088 0.070 Uiso 0.434(15) 1 calc R U P A 1
C58 C 0.2662(6) 0.3162(6) 0.4491(5) 0.048(2) Uani 0.434(15) 1 d G U P A 1
H58 H 0.2537 0.2665 0.4017 0.057 Uiso 0.434(15) 1 calc R U P A 1
C53' C 0.3458(7) 0.3243(7) 0.5418(7) 0.050(2) Uani 0.566(15) 1 d . U P A 2
C54' C 0.3705(9) 0.3890(7) 0.6151(8) 0.072(2) Uani 0.566(15) 1 d . U P A 2
H54' H 0.4156 0.3735 0.6557 0.086 Uiso 0.566(15) 1 calc R U P A 2
C55' C 0.3297(8) 0.4749(7) 0.6283(8) 0.084(3) Uani 0.566(15) 1 d . U P A 2
H55' H 0.3424 0.5187 0.6784 0.100 Uiso 0.566(15) 1 calc R U P A 2
C56' C 0.2677(9) 0.4968(7) 0.5651(8) 0.079(3) Uani 0.566(15) 1 d . U P A 2
H56' H 0.2424 0.5582 0.5754 0.094 Uiso 0.566(15) 1 calc R U P A 2
C57' C 0.2401(7) 0.4401(8) 0.4914(7) 0.067(3) Uani 0.566(15) 1 d . U P A 2
H57' H 0.1991 0.4593 0.4510 0.080 Uiso 0.566(15) 1 calc R U P A 2
C58' C 0.2802(7) 0.3470(8) 0.4812(7) 0.072(2) Uani 0.566(15) 1 d . U P A 2
H58' H 0.2617 0.3001 0.4322 0.087 Uiso 0.566(15) 1 calc R U P A 2
C59 C 0.3272(2) 0.1300(3) 0.5106(2) 0.0499(8) Uani 1 1 d . . . . .
C60 C 0.2192(3) 0.1248(3) 0.5097(2) 0.0620(9) Uani 1 1 d . . . . .
H60 H 0.1788 0.1770 0.5119 0.074 Uiso 1 1 calc R U . . .
C61 C 0.1887(2) 0.0322(3) 0.5052(2) 0.0583(9) Uani 1 1 d . . . . .
H61 H 0.1231 0.0081 0.5048 0.070 Uiso 1 1 calc R U . . .
C62 C 0.2745(2) -0.0250(2) 0.50120(19) 0.0466(7) Uani 1 1 d . . . . .
Fe1 Fe 0.08280(3) 0.76129(3) 0.17569(2) 0.04273(16) Uani 1 1 d . . . . .
Mn1 Mn 0.0000 1.0000 0.0000 0.03623(17) Uani 1 2 d S . P . .
Mn2 Mn 0.5000 0.0000 0.5000 0.04094(18) Uani 1 2 d S . P . .
N1 N 0.00573(18) 1.11238(17) 0.09680(14) 0.0392(5) Uani 1 1 d . . . . .
N2 N 0.15483(19) 1.01936(18) 0.02393(15) 0.0427(6) Uani 1 1 d . . . . .
N3 N -0.0904(2) 0.7476(2) 0.24288(16) 0.0510(6) Uani 1 1 d . . . . .
N4 N -0.0187(2) 0.81533(19) 0.23587(15) 0.0485(6) Uani 1 1 d . . . . .
N5 N -0.0926(2) 0.6099(2) 0.12484(17) 0.0527(7) Uani 1 1 d . . . . .
N6 N -0.0259(2) 0.65868(19) 0.09671(16) 0.0472(6) Uani 1 1 d . . . . .
N7 N 0.0302(2) 0.6176(2) 0.24990(17) 0.0569(7) Uani 1 1 d . . . . .
N8 N 0.1121(2) 0.6649(2) 0.23799(16) 0.0529(7) Uani 1 1 d . . . . .
N9 N 0.2559(3) 0.9149(3) 0.2918(2) 0.0797(10) Uani 1 1 d . . . . .
N10 N 0.0208(2) 0.89819(19) 0.07378(15) 0.0468(6) Uani 1 1 d . . . . .
N11 N 0.2503(3) 0.7032(3) 0.0901(2) 0.0785(10) Uani 1 1 d . . . . .
N12 N 0.54819(18) 0.14280(19) 0.51170(15) 0.0437(6) Uani 1 1 d . . . . .
N13 N 0.35895(18) 0.03810(19) 0.50362(15) 0.0436(6) Uani 1 1 d . . . . .
O1 O 0.45393(19) -0.0251(2) 0.37205(14) 0.0656(7) Uani 1 1 d D . . . .
C63 C 0.5064(17) -0.0608(18) 0.3158(11) 0.098 Uani 0.214 1 d D U P . .
H63A H 0.5784 -0.0374 0.3372 0.147 Uiso 0.214 1 calc R U P . .
H63B H 0.4800 -0.0373 0.2717 0.147 Uiso 0.214 1 calc R U P . .
H63C H 0.4972 -0.1323 0.2997 0.147 Uiso 0.214 1 calc R U P . .

loop_
_atom_site_aniso_label
_atom_site_aniso_U_11
_atom_site_aniso_U_22
_atom_site_aniso_U_33
_atom_site_aniso_U_23
_atom_site_aniso_U_13
_atom_site_aniso_U_12
B1 0.055(2) 0.056(2) 0.061(2) 0.0250(19) 0.0220(19) 0.0020(18)
C1 0.073(3) 0.138(4) 0.075(3) 0.035(3) 0.039(2) 0.037(3)
C2 0.080(4) 0.209(7) 0.076(3) 0.018(4) 0.049(3) 0.030(4)
C3 0.089(4) 0.108(4) 0.133(5) 0.001(4) 0.069(4) 0.027(3)
C4 0.131(5) 0.096(4) 0.204(7) 0.052(4) 0.116(5) 0.058(4)
C5 0.110(4) 0.081(3) 0.165(5) 0.050(3) 0.098(4) 0.043(3)
C6 0.0512(19) 0.0522(19) 0.065(2) -0.0030(16) 0.0310(17) 0.0020(15)
C7 0.0494(19) 0.0500(18) 0.0549(19) 0.0083(15) 0.0262(15) 0.0069(14)
C8 0.0482(18) 0.0417(16) 0.0480(17) 0.0098(13) 0.0241(14) 0.0046(13)
C9 0.058(2) 0.0526(19) 0.055(2) -0.0044(16) 0.0290(17) 0.0009(15)
C10 0.059(2) 0.0528(19) 0.0502(19) -0.0032(15) 0.0201(16) 0.0001(15)
C11 0.0498(18) 0.0422(16) 0.0422(17) 0.0054(13) 0.0156(14) 0.0048(13)
C12 0.0479(18) 0.0463(17) 0.0459(17) 0.0099(14) 0.0120(14) 0.0053(13)
C13 0.0460(18) 0.0540(19) 0.0473(18) 0.0035(15) 0.0150(14) 0.0010(14)
C14 0.057(2) 0.059(2) 0.071(2) 0.0115(18) 0.0100(18) 0.0029(17)
C15 0.069(3) 0.058(2) 0.082(3) -0.001(2) 0.022(2) -0.013(2)
C16 0.052(2) 0.108(4) 0.055(2) 0.010(2) 0.0102(18) -0.005(2)
C17 0.061(2) 0.086(3) 0.048(2) 0.013(2) 0.0061(18) 0.002(2)
C18 0.073(3) 0.074(3) 0.049(2) 0.0120(18) 0.0111(18) 0.002(2)
C19 0.0456(17) 0.0512(18) 0.0461(18) 0.0089(14) 0.0128(14) 0.0072(14)
C20 0.0435(18) 0.072(2) 0.056(2) 0.0035(18) 0.0113(15) 0.0018(16)
C21 0.0431(19) 0.066(2) 0.070(2) 0.0004(18) 0.0237(17) 0.0065(16)
C22 0.0447(17) 0.0490(17) 0.0499(18) 0.0082(14) 0.0210(14) 0.0074(14)
C23 0.077(3) 0.096(3) 0.095(3) 0.024(3) 0.052(3) 0.007(2)
C24 0.059(2) 0.072(2) 0.061(2) 0.0206(18) 0.0285(18) 0.0118(18)
C25 0.077(3) 0.063(2) 0.066(2) 0.0202(19) 0.034(2) 0.0213(19)
C26 0.072(2) 0.0458(18) 0.054(2) 0.0129(15) 0.0231(17) 0.0128(16)
C27 0.094(3) 0.049(2) 0.074(3) 0.0161(18) 0.031(2) 0.0094(19)
C28 0.090(3) 0.089(3) 0.092(3) -0.004(3) 0.038(3) -0.040(3)
C29 0.059(2) 0.054(2) 0.068(2) 0.0053(18) 0.0198(18) -0.0087(16)
C30 0.059(2) 0.055(2) 0.064(2) 0.0006(17) 0.0039(18) -0.0085(17)
C31 0.0514(19) 0.0488(18) 0.0511(19) 0.0143(15) 0.0101(15) 0.0079(14)
C32 0.066(2) 0.067(2) 0.0432(18) 0.0151(16) 0.0089(16) 0.0038(18)
C33 0.117(4) 0.062(2) 0.108(4) 0.045(3) 0.043(3) 0.007(2)
C34 0.099(3) 0.0442(19) 0.070(2) 0.0274(18) 0.029(2) 0.0130(19)
C35 0.084(3) 0.072(3) 0.081(3) 0.045(2) 0.025(2) 0.034(2)
C36 0.071(2) 0.072(2) 0.061(2) 0.0312(19) 0.0213(19) 0.027(2)
C37 0.064(3) 0.111(3) 0.089(3) 0.057(3) 0.022(2) 0.032(2)
C38 0.050(2) 0.058(2) 0.0506(19) 0.0160(16) 0.0053(16) 0.0032(15)
C39 0.0388(16) 0.0437(16) 0.0446(17) 0.0083(14) 0.0108(13) -0.0013(13)
C40 0.060(2) 0.059(2) 0.0487(19) 0.0169(17) 0.0074(17) 0.0038(17)
C41 0.0444(19) 0.072(2) 0.064(2) 0.0154(18) 0.0146(17) 0.0006(17)
C42 0.0366(19) 0.081(3) 0.102(3) 0.016(2) 0.022(2) -0.0060(17)
C43 0.049(2) 0.083(3) 0.140(5) 0.038(3) 0.046(3) 0.001(2)
C44 0.090(4) 0.155(5) 0.120(4) 0.081(4) 0.059(3) 0.010(4)
C45 0.061(2) 0.117(4) 0.077(3) 0.042(3) 0.024(2) -0.010(2)
C46 0.0345(16) 0.0589(19) 0.061(2) 0.0173(16) 0.0197(14) 0.0045(14)
C47 0.0340(16) 0.0593(19) 0.0467(18) 0.0138(15) 0.0105(13) -0.0022(13)
C48 0.0331(15) 0.0506(17) 0.0466(17) 0.0142(14) 0.0094(12) -0.0025(12)
C49 0.0414(18) 0.064(2) 0.067(2) 0.0247(17) 0.0198(16) 0.0000(15)
C50 0.0445(18) 0.058(2) 0.065(2) 0.0273(17) 0.0184(16) 0.0034(15)
C51 0.0409(17) 0.0526(18) 0.0539(19) 0.0228(15) 0.0164(14) 0.0068(14)
C52 0.0398(17) 0.060(2) 0.066(2) 0.0291(17) 0.0223(15) 0.0097(14)
C53 0.040(4) 0.042(4) 0.036(4) 0.011(3) 0.019(3) 0.001(3)
C54 0.060(5) 0.051(4) 0.051(5) 0.011(4) 0.016(4) 0.004(3)
C55 0.070(5) 0.069(5) 0.072(5) 0.032(4) 0.011(4) 0.004(4)
C56 0.057(4) 0.052(4) 0.061(5) 0.018(4) 0.020(4) 0.007(3)
C57 0.056(4) 0.061(5) 0.065(5) 0.027(4) 0.019(3) 0.011(3)
C58 0.044(4) 0.057(4) 0.052(4) 0.025(3) 0.017(3) 0.016(3)
C53' 0.043(3) 0.053(4) 0.054(4) 0.015(3) 0.015(3) 0.003(3)
C54' 0.077(4) 0.062(4) 0.078(4) 0.017(3) 0.029(4) 0.005(3)
C55' 0.086(4) 0.073(4) 0.091(5) 0.011(3) 0.039(4) 0.004(3)
C56' 0.077(4) 0.079(4) 0.090(5) 0.040(4) 0.024(4) 0.007(3)
C57' 0.070(4) 0.064(4) 0.065(4) 0.016(4) 0.018(3) 0.009(3)
C58' 0.066(4) 0.074(4) 0.078(4) 0.024(4) 0.018(3) 0.015(3)
C59 0.0358(16) 0.063(2) 0.061(2) 0.0270(16) 0.0219(15) 0.0108(14)
C60 0.0417(18) 0.073(2) 0.084(3) 0.031(2) 0.0279(18) 0.0155(17)
C61 0.0334(17) 0.070(2) 0.080(2) 0.0277(19) 0.0248(16) 0.0059(15)
C62 0.0283(15) 0.063(2) 0.0513(18) 0.0196(15) 0.0141(13) 0.0033(13)
Fe1 0.0427(3) 0.0448(3) 0.0422(3) 0.0162(2) 0.01037(19) 0.00370(19)
Mn1 0.0382(3) 0.0359(3) 0.0366(3) 0.0093(3) 0.0150(3) 0.0057(2)
Mn2 0.0267(3) 0.0530(4) 0.0465(4) 0.0185(3) 0.0115(3) 0.0037(3)
N1 0.0406(13) 0.0367(12) 0.0404(13) 0.0084(10) 0.0142(10) 0.0053(10)
N2 0.0403(13) 0.0427(13) 0.0449(14) 0.0084(11) 0.0158(11) 0.0064(10)
N3 0.0532(16) 0.0513(15) 0.0549(16) 0.0190(13) 0.0227(13) 0.0034(12)
N4 0.0527(16) 0.0485(15) 0.0491(15) 0.0185(12) 0.0172(12) 0.0061(12)
N5 0.0505(16) 0.0473(15) 0.0608(17) 0.0145(13) 0.0181(13) 0.0003(12)
N6 0.0472(15) 0.0450(14) 0.0508(16) 0.0180(12) 0.0119(12) 0.0020(11)
N7 0.0677(19) 0.0503(16) 0.0604(18) 0.0239(14) 0.0217(15) 0.0100(14)
N8 0.0559(17) 0.0548(16) 0.0538(17) 0.0232(13) 0.0162(13) 0.0097(13)
N9 0.064(2) 0.078(2) 0.073(2) 0.0087(19) -0.0095(18) -0.0084(18)
N10 0.0537(16) 0.0443(14) 0.0454(15) 0.0184(12) 0.0129(12) 0.0046(12)
N11 0.058(2) 0.107(3) 0.074(2) 0.020(2) 0.0307(18) 0.0128(19)
N12 0.0297(12) 0.0526(15) 0.0509(15) 0.0170(12) 0.0130(11) 0.0022(11)
N13 0.0292(12) 0.0531(15) 0.0496(15) 0.0166(12) 0.0110(11) 0.0024(11)
O1 0.0526(14) 0.0949(19) 0.0502(14) 0.0247(13) 0.0118(11) 0.0049(13)
C63 0.092 0.119 0.093 0.053 0.018 0.013

loop_
_atom_type_symbol
_atom_type_description
_atom_type_scat_dispersion_real
_atom_type_scat_dispersion_imag
_atom_type_scat_source
C C 0.0033 0.0016 'International Tables Vol C Tables 4.2.6.8 and 6.1.1.4'
H H 0.0000 0.0000 'International Tables Vol C Tables 4.2.6.8 and 6.1.1.4'
B B 0.0013 0.0007 'International Tables Vol C Tables 4.2.6.8 and 6.1.1.4'
N N 0.0061 0.0033 'International Tables Vol C Tables 4.2.6.8 and 6.1.1.4'
Mn Mn 0.3368 0.7283 'International Tables Vol C Tables 4.2.6.8 and 6.1.1.4'
Fe Fe 0.3463 0.8444 'International Tables Vol C Tables 4.2.6.8 and 6.1.1.4'
O O 0.0106 0.0060 'International Tables Vol C Tables 4.2.6.8 and 6.1.1.4'

loop_
_geom_angle_atom_site_label_1
_geom_angle_atom_site_label_2
_geom_angle_atom_site_label_3
_geom_angle
_geom_angle_site_symmetry_1
_geom_angle_site_symmetry_3
N5 B1 N3 108.3(3) . .
N5 B1 N7 107.7(3) . .
N3 B1 N7 108.3(3) . .
N5 B1 H1 117.8 . .
N3 B1 H1 106.8 . .
N7 B1 H1 107.6 . .
C6 C1 C2 121.0(5) . .
C6 C1 H1A 119.5 . .
C2 C1 H1A 119.5 . .
C1 C2 C3 118.8(5) . .
C1 C2 H2 120.6 . .
C3 C2 H2 120.6 . .
C4 C3 C2 121.1(5) . .
C4 C3 H3 119.4 . .
C2 C3 H3 119.4 . .
C3 C4 C5 119.7(6) . .
C3 C4 H4 120.1 . .
C5 C4 H4 120.2 . .
C4 C5 C6 120.3(5) . .
C4 C5 H5 119.9 . .
C6 C5 H5 119.9 . .
C1 C6 C5 119.0(4) . .
C1 C6 C7 121.8(4) . .
C5 C6 C7 119.1(4) . .
C22 C7 C8 124.3(3) 2_575 .
C22 C7 C6 117.2(3) 2_575 .
C8 C7 C6 118.5(3) . .
N1 C8 C7 126.6(3) . .
N1 C8 C9 109.4(3) . .
C7 C8 C9 124.0(3) . .
C10 C9 C8 107.9(3) . .
C10 C9 H9 126.0 . .
C8 C9 H9 126.0 . .
C9 C10 C11 106.8(3) . .
C9 C10 H10 126.6 . .
C11 C10 H10 126.6 . .
N1 C11 C12 126.4(3) . .
N1 C11 C10 109.0(3) . .
C12 C11 C10 124.7(3) . .
C11 C12 C19 124.1(3) . .
C11 C12 C13 119.0(3) . .
C19 C12 C13 116.9(3) . .
C14 C13 C18 118.5(3) . .
C14 C13 C12 121.3(3) . .
C18 C13 C12 120.2(3) . .
C13 C14 C15 120.1(4) . .
C13 C14 H14 120.0 . .
C15 C14 H14 120.0 . .
C16 C15 C14 119.3(4) . .
C16 C15 H15 120.3 . .
C14 C15 H15 120.3 . .
C15 C16 C17 120.6(4) . .
C15 C16 H16 119.7 . .
C17 C16 H16 119.7 . .
C18 C17 C16 120.3(4) . .
C18 C17 H17 119.8 . .
C16 C17 H17 119.8 . .
C17 C18 C13 121.1(4) . .
C17 C18 H18 119.4 . .
C13 C18 H18 119.4 . .
N2 C19 C12 125.9(3) . .
N2 C19 C20 109.7(3) . .
C12 C19 C20 124.4(3) . .
C21 C20 C19 107.0(3) . .
C21 C20 H20 126.5 . .
C19 C20 H20 126.5 . .
C20 C21 C22 108.0(3) . .
C20 C21 H21 126.0 . .
C22 C21 H21 126.0 . .
C7 C22 N2 126.2(3) 2_575 .
C7 C22 C21 125.0(3) 2_575 .
N2 C22 C21 108.8(3) . .
C24 C23 H23A 109.5 . .
C24 C23 H23B 109.5 . .
H23A C23 H23B 109.5 . .
C24 C23 H23C 109.5 . .
H23A C23 H23C 109.5 . .
H23B C23 H23C 109.5 . .
N3 C24 C25 108.1(3) . .
N3 C24 C23 122.0(4) . .
C25 C24 C23 129.9(3) . .
C24 C25 C26 107.4(3) . .
C24 C25 H25 126.3 . .
C26 C25 H25 126.3 . .
N4 C26 C25 108.1(3) . .
N4 C26 C27 124.2(3) . .
C25 C26 C27 127.8(3) . .
C26 C27 H27A 109.5 . .
C26 C27 H27B 109.5 . .
H27A C27 H27B 109.5 . .
C26 C27 H27C 109.5 . .
H27A C27 H27C 109.5 . .
H27B C27 H27C 109.5 . .
C29 C28 H28A 109.5 . .
C29 C28 H28B 109.5 . .
H28A C28 H28B 109.5 . .
C29 C28 H28C 109.5 . .
H28A C28 H28C 109.5 . .
H28B C28 H28C 109.5 . .
N5 C29 C30 107.8(3) . .
N5 C29 C28 121.9(4) . .
C30 C29 C28 130.3(4) . .
C29 C30 C31 107.6(3) . .
C29 C30 H30 126.2 . .
C31 C30 H30 126.2 . .
N6 C31 C30 108.4(3) . .
N6 C31 C32 124.3(3) . .
C30 C31 C32 127.2(3) . .
C31 C32 H32A 109.5 . .
C31 C32 H32B 109.5 . .
H32A C32 H32B 109.5 . .
C31 C32 H32C 109.5 . .
H32A C32 H32C 109.5 . .
H32B C32 H32C 109.5 . .
C34 C33 H33A 109.5 . .
C34 C33 H33B 109.5 . .
H33A C33 H33B 109.5 . .
C34 C33 H33C 109.5 . .
H33A C33 H33C 109.5 . .
H33B C33 H33C 109.5 . .
N7 C34 C35 107.3(3) . .
N7 C34 C33 122.3(4) . .
C35 C34 C33 130.3(4) . .
C34 C35 C36 107.5(3) . .
C34 C35 H35 126.2 . .
C36 C35 H35 126.2 . .
N8 C36 C35 108.2(4) . .
N8 C36 C37 124.2(3) . .
C35 C36 C37 127.7(4) . .
C36 C37 H37A 109.5 . .
C36 C37 H37B 109.5 . .
H37A C37 H37B 109.5 . .
C36 C37 H37C 109.5 . .
H37A C37 H37C 109.5 . .
H37B C37 H37C 109.5 . .
N11 C38 Fe1 176.8(3) . .
N10 C39 Fe1 174.9(3) . .
N9 C40 Fe1 177.8(4) . .
C42 C41 C46 120.2(4) . .
C42 C41 H41 119.9 . .
C46 C41 H41 119.9 . .
C43 C42 C41 121.1(4) . .
C43 C42 H42 119.5 . .
C41 C42 H42 119.5 . .
C42 C43 C44 119.9(4) . .
C42 C43 H43 120.0 . .
C44 C43 H43 120.0 . .
C43 C44 C45 120.0(5) . .
C43 C44 H44 120.0 . .
C45 C44 H44 120.0 . .
C46 C45 C44 119.8(4) . .
C46 C45 H45 120.1 . .
C44 C45 H45 120.1 . .
C45 C46 C41 119.0(3) . .
C45 C46 C47 119.5(3) . .
C41 C46 C47 121.5(3) . .
C62 C47 C48 125.1(3) 2_656 .
C62 C47 C46 118.4(3) 2_656 .
C48 C47 C46 116.4(3) . .
N12 C48 C47 125.4(3) . .
N12 C48 C49 109.1(3) . .
C47 C48 C49 125.4(3) . .
C50 C49 C48 108.4(3) . .
C50 C49 H49 125.8 . .
C48 C49 H49 125.8 . .
C49 C50 C51 106.8(3) . .
C49 C50 H50 126.6 . .
C51 C50 H50 126.6 . .
N12 C51 C52 126.2(3) . .
N12 C51 C50 109.2(3) . .
C52 C51 C50 124.5(3) . .
C51 C52 C59 123.6(3) . .
C51 C52 C53 120.8(4) . .
C59 C52 C53 115.1(4) . .
C51 C52 C53' 114.3(4) . .
C59 C52 C53' 121.5(4) . .
C54 C53 C58 120.0 . .
C54 C53 C52 114.0(5) . .
C58 C53 C52 125.9(5) . .
C53 C54 C55 120.0 . .
C53 C54 H54 120.0 . .
C55 C54 H54 120.0 . .
C56 C55 C54 120.0 . .
C56 C55 H55 120.0 . .
C54 C55 H55 120.0 . .
C57 C56 C55 120.0 . .
C57 C56 H56 120.0 . .
C55 C56 H56 120.0 . .
C56 C57 C58 120.0 . .
C56 C57 H57 120.0 . .
C58 C57 H57 120.0 . .
C57 C58 C53 120.0 . .
C57 C58 H58 120.0 . .
C53 C58 H58 120.0 . .
C54' C53' C58' 120.8(8) . .
C54' C53' C52 124.2(7) . .
C58' C53' C52 115.0(8) . .
C55' C54' C53' 119.6(10) . .
C55' C54' H54' 120.2 . .
C53' C54' H54' 120.2 . .
C54' C55' C56' 117.8(10) . .
C54' C55' H55' 121.1 . .
C56' C55' H55' 121.1 . .
C57' C56' C55' 127.5(9) . .
C57' C56' H56' 116.2 . .
C55' C56' H56' 116.2 . .
C56' C57' C58' 112.5(9) . .
C56' C57' H57' 123.7 . .
C58' C57' H57' 123.7 . .
C53' C58' C57' 121.6(8) . .
C53' C58' H58' 119.2 . .
C57' C58' H58' 119.2 . .
N13 C59 C52 126.6(3) . .
N13 C59 C60 109.5(3) . .
C52 C59 C60 123.8(3) . .
C61 C60 C59 107.4(3) . .
C61 C60 H60 126.3 . .
C59 C60 H60 126.3 . .
C60 C61 C62 108.4(3) . .
C60 C61 H61 125.8 . .
C62 C61 H61 125.8 . .
C47 C62 N13 125.8(3) 2_656 .
C47 C62 C61 126.0(3) 2_656 .
N13 C62 C61 108.2(3) . .
C39 Fe1 C38 86.90(14) . .
C39 Fe1 C40 90.65(14) . .
C38 Fe1 C40 84.81(15) . .
C39 Fe1 N6 88.53(11) . .
C38 Fe1 N6 93.02(13) . .
C40 Fe1 N6 177.72(13) . .
C39 Fe1 N8 177.18(12) . .
C38 Fe1 N8 94.14(13) . .
C40 Fe1 N8 92.06(14) . .
N6 Fe1 N8 88.80(11) . .
C39 Fe1 N4 90.08(12) . .
C38 Fe1 N4 174.61(13) . .
C40 Fe1 N4 90.77(13) . .
N6 Fe1 N4 91.37(11) . .
N8 Fe1 N4 89.08(11) . .
N2 Mn1 N2 180.0 . 2_575
N2 Mn1 N1 89.84(10) . .
N2 Mn1 N1 90.17(10) 2_575 .
N2 Mn1 N1 90.16(10) . 2_575
N2 Mn1 N1 89.83(10) 2_575 2_575
N1 Mn1 N1 180.0 . 2_575
N2 Mn1 N10 86.28(10) . .
N2 Mn1 N10 93.73(10) 2_575 .
N1 Mn1 N10 88.00(10) . .
N1 Mn1 N10 92.00(10) 2_575 .
N2 Mn1 N10 93.72(10) . 2_575
N2 Mn1 N10 86.27(10) 2_575 2_575
N1 Mn1 N10 92.00(10) . 2_575
N1 Mn1 N10 88.00(10) 2_575 2_575
N10 Mn1 N10 180.0 . 2_575
N13 Mn2 N13 180.0 2_656 .
N13 Mn2 N12 89.62(10) 2_656 2_656
N13 Mn2 N12 90.38(10) . 2_656
N13 Mn2 N12 90.38(10) 2_656 .
N13 Mn2 N12 89.62(10) . .
N12 Mn2 N12 180.0 2_656 .
N13 Mn2 O1 88.57(10) 2_656 2_656
N13 Mn2 O1 91.43(10) . 2_656
N12 Mn2 O1 87.78(10) 2_656 2_656
N12 Mn2 O1 92.22(10) . 2_656
N13 Mn2 O1 91.43(10) 2_656 .
N13 Mn2 O1 88.57(10) . .
N12 Mn2 O1 92.22(10) 2_656 .
N12 Mn2 O1 87.78(10) . .
O1 Mn2 O1 180.0 2_656 .
C8 N1 C11 106.9(2) . .
C8 N1 Mn1 126.31(19) . .
C11 N1 Mn1 126.68(19) . .
C19 N2 C22 106.5(2) . .
C19 N2 Mn1 127.11(19) . .
C22 N2 Mn1 126.4(2) . .
C24 N3 N4 109.9(3) . .
C24 N3 B1 132.2(3) . .
N4 N3 B1 117.9(3) . .
C26 N4 N3 106.6(3) . .
C26 N4 Fe1 135.5(2) . .
N3 N4 Fe1 117.53(19) . .
C29 N5 N6 109.4(3) . .
C29 N5 B1 131.1(3) . .
N6 N5 B1 119.6(3) . .
C31 N6 N5 106.7(3) . .
C31 N6 Fe1 136.5(2) . .
N5 N6 Fe1 116.7(2) . .
N8 N7 C34 109.8(3) . .
N8 N7 B1 119.4(3) . .
C34 N7 B1 130.4(3) . .
C36 N8 N7 107.1(3) . .
C36 N8 Fe1 135.6(3) . .
N7 N8 Fe1 117.2(2) . .
C39 N10 Mn1 168.8(3) . .
C48 N12 C51 106.5(3) . .
C48 N12 Mn2 126.8(2) . .
C51 N12 Mn2 126.68(19) . .
C59 N13 C62 106.5(2) . .
C59 N13 Mn2 127.2(2) . .
C62 N13 Mn2 126.3(2) . .
C63 O1 Mn2 130.8(10) . .
O1 C63 H63A 109.5 . .
O1 C63 H63B 109.5 . .
H63A C63 H63B 109.5 . .
O1 C63 H63C 109.5 . .
H63A C63 H63C 109.5 . .
H63B C63 H63C 109.5 . .

loop_
_geom_bond_atom_site_label_1
_geom_bond_atom_site_label_2
_geom_bond_distance
_geom_bond_site_symmetry_2
B1 N5 1.514(5) .
B1 N3 1.545(5) .
B1 N7 1.550(5) .
B1 H1 1.1132 .
C1 C6 1.374(6) .
C1 C2 1.383(7) .
C1 H1A 0.9300 .
C2 C3 1.390(9) .
C2 H2 0.9300 .
C3 C4 1.352(9) .
C3 H3 0.9300 .
C4 C5 1.389(6) .
C4 H4 0.9300 .
C5 C6 1.390(7) .
C5 H5 0.9300 .
C6 C7 1.503(4) .
C7 C22 1.379(5) 2_575
C7 C8 1.388(5) .
C8 N1 1.368(4) .
C8 C9 1.435(4) .
C9 C10 1.344(5) .
C9 H9 0.9300 .
C10 C11 1.452(4) .
C10 H10 0.9300 .
C11 N1 1.377(4) .
C11 C12 1.383(4) .
C12 C19 1.400(4) .
C12 C13 1.504(4) .
C13 C14 1.374(5) .
C13 C18 1.390(5) .
C14 C15 1.417(5) .
C14 H14 0.9300 .
C15 C16 1.353(6) .
C15 H15 0.9300 .
C16 C17 1.374(6) .
C16 H16 0.9300 .
C17 C18 1.357(5) .
C17 H17 0.9300 .
C18 H18 0.9300 .
C19 N2 1.370(4) .
C19 C20 1.436(5) .
C20 C21 1.339(5) .
C20 H20 0.9300 .
C21 C22 1.436(5) .
C21 H21 0.9300 .
C22 C7 1.379(5) 2_575
C22 N2 1.381(4) .
C23 C24 1.498(5) .
C23 H23A 0.9600 .
C23 H23B 0.9600 .
C23 H23C 0.9600 .
C24 N3 1.333(4) .
C24 C25 1.356(5) .
C25 C26 1.396(5) .
C25 H25 0.9300 .
C26 N4 1.351(4) .
C26 C27 1.483(5) .
C27 H27A 0.9600 .
C27 H27B 0.9600 .
C27 H27C 0.9600 .
C28 C29 1.510(5) .
C28 H28A 0.9600 .
C28 H28B 0.9600 .
C28 H28C 0.9600 .
C29 N5 1.337(4) .
C29 C30 1.369(6) .
C30 C31 1.379(5) .
C30 H30 0.9300 .
C31 N6 1.352(4) .
C31 C32 1.489(5) .
C32 H32A 0.9600 .
C32 H32B 0.9600 .
C32 H32C 0.9600 .
C33 C34 1.497(6) .
C33 H33A 0.9600 .
C33 H33B 0.9600 .
C33 H33C 0.9600 .
C34 N7 1.357(5) .
C34 C35 1.360(6) .
C35 C36 1.388(5) .
C35 H35 0.9300 .
C36 N8 1.356(5) .
C36 C37 1.483(6) .
C37 H37A 0.9600 .
C37 H37B 0.9600 .
C37 H37C 0.9600 .
C38 N11 1.156(5) .
C38 Fe1 1.914(4) .
C39 N10 1.148(4) .
C39 Fe1 1.912(3) .
C40 N9 1.121(5) .
C40 Fe1 1.932(4) .
C41 C42 1.370(5) .
C41 C46 1.382(5) .
C41 H41 0.9300 .
C42 C43 1.345(7) .
C42 H42 0.9300 .
C43 C44 1.371(8) .
C43 H43 0.9300 .
C44 C45 1.391(6) .
C44 H44 0.9300 .
C45 C46 1.376(5) .
C45 H45 0.9300 .
C46 C47 1.497(4) .
C47 C62 1.375(5) 2_656
C47 C48 1.398(4) .
C48 N12 1.371(4) .
C48 C49 1.425(5) .
C49 C50 1.339(5) .
C49 H49 0.9300 .
C50 C51 1.439(4) .
C50 H50 0.9300 .
C51 N12 1.378(4) .
C51 C52 1.386(4) .
C52 C59 1.391(5) .
C52 C53 1.462(6) .
C52 C53' 1.608(10) .
C53 C54 1.3900 .
C53 C58 1.3900 .
C54 C55 1.3900 .
C54 H54 0.9300 .
C55 C56 1.3900 .
C55 H55 0.9300 .
C56 C57 1.3900 .
C56 H56 0.9300 .
C57 C58 1.3900 .
C57 H57 0.9300 .
C58 H58 0.9300 .
C53' C54' 1.361(13) .
C53' C58' 1.375(11) .
C54' C55' 1.334(12) .
C54' H54' 0.9300 .
C55' C56' 1.383(14) .
C55' H55' 0.9300 .
C56' C57' 1.328(13) .
C56' H56' 0.9300 .
C57' C58' 1.420(12) .
C57' H57' 0.9300 .
C58' H58' 0.9300 .
C59 N13 1.361(4) .
C59 C60 1.449(4) .
C60 C61 1.322(5) .
C60 H60 0.9300 .
C61 C62 1.441(4) .
C61 H61 0.9300 .
C62 C47 1.375(5) 2_656
C62 N13 1.396(4) .
Fe1 N6 1.997(3) .
Fe1 N8 2.003(3) .
Fe1 N4 2.009(3) .
Mn1 N2 2.016(2) .
Mn1 N2 2.016(2) 2_575
Mn1 N1 2.017(2) .
Mn1 N1 2.017(2) 2_575
Mn1 N10 2.219(3) .
Mn1 N10 2.219(3) 2_575
Mn2 N13 2.008(2) 2_656
Mn2 N13 2.008(2) .
Mn2 N12 2.019(3) 2_656
Mn2 N12 2.019(3) .
Mn2 O1 2.220(2) 2_656
Mn2 O1 2.220(2) .
N3 N4 1.380(4) .
N5 N6 1.384(4) .
N7 N8 1.357(4) .
O1 C63 1.388(10) .
C63 H63A 0.9600 .
C63 H63B 0.9600 .
C63 H63C 0.9600 .

loop_
_geom_hbond_atom_site_label_D
_geom_hbond_atom_site_label_H
_geom_hbond_atom_site_label_A
_geom_hbond_distance_DH
_geom_hbond_distance_HA
_geom_hbond_distance_DA
_geom_hbond_angle_DHA
_geom_hbond_site_symmetry_A
C37 H37C N9 0.96 2.75 3.549(6) 140.6 .
C32 H32C N11 0.96 2.65 3.569(5) 160.6 .
C28 H28B N11 0.96 2.59 3.416(6) 144.6 2_565
C27 H27A N9 0.96 2.82 3.500(6) 128.4 .

loop_
_geom_torsion_atom_site_label_1
_geom_torsion_atom_site_label_2
_geom_torsion_atom_site_label_3
_geom_torsion_atom_site_label_4
_geom_torsion
_geom_torsion_site_symmetry_1
_geom_torsion_site_symmetry_4
C6 C1 C2 C3 -0.8(9) . .
C1 C2 C3 C4 3.1(10) . .
C2 C3 C4 C5 -3.1(10) . .
C3 C4 C5 C6 0.8(10) . .
C2 C1 C6 C5 -1.4(7) . .
C2 C1 C6 C7 -178.0(5) . .
C4 C5 C6 C1 1.4(8) . .
C4 C5 C6 C7 178.1(5) . .
C1 C6 C7 C22 98.2(5) . 2_575
C5 C6 C7 C22 -78.4(5) . 2_575
C1 C6 C7 C8 -83.1(5) . .
C5 C6 C7 C8 100.3(5) . .
C22 C7 C8 N1 2.0(6) 2_575 .
C6 C7 C8 N1 -176.6(3) . .
C22 C7 C8 C9 -177.6(3) 2_575 .
C6 C7 C8 C9 3.8(5) . .
N1 C8 C9 C10 -0.7(4) . .
C7 C8 C9 C10 179.0(3) . .
C8 C9 C10 C11 0.0(4) . .
C9 C10 C11 N1 0.7(4) . .
C9 C10 C11 C12 180.0(3) . .
N1 C11 C12 C19 -0.1(5) . .
C10 C11 C12 C19 -179.2(3) . .
N1 C11 C12 C13 -177.8(3) . .
C10 C11 C12 C13 3.0(5) . .
C11 C12 C13 C14 -72.7(4) . .
C19 C12 C13 C14 109.4(4) . .
C11 C12 C13 C18 108.1(4) . .
C19 C12 C13 C18 -69.8(4) . .
C18 C13 C14 C15 1.2(5) . .
C12 C13 C14 C15 -178.0(3) . .
C13 C14 C15 C16 -0.2(6) . .
C14 C15 C16 C17 -0.1(6) . .
C15 C16 C17 C18 -0.8(6) . .
C16 C17 C18 C13 1.9(6) . .
C14 C13 C18 C17 -2.1(5) . .
C12 C13 C18 C17 177.1(3) . .
C11 C12 C19 N2 -0.5(6) . .
C13 C12 C19 N2 177.3(3) . .
C11 C12 C19 C20 178.5(3) . .
C13 C12 C19 C20 -3.7(5) . .
N2 C19 C20 C21 -1.2(4) . .
C12 C19 C20 C21 179.7(4) . .
C19 C20 C21 C22 -0.1(5) . .
C20 C21 C22 C7 -178.1(4) . 2_575
C20 C21 C22 N2 1.3(4) . .
N3 C24 C25 C26 0.5(5) . .
C23 C24 C25 C26 -177.3(4) . .
C24 C25 C26 N4 -0.1(4) . .
C24 C25 C26 C27 179.9(4) . .
N5 C29 C30 C31 0.4(4) . .
C28 C29 C30 C31 179.0(5) . .
C29 C30 C31 N6 0.1(4) . .
C29 C30 C31 C32 -179.7(4) . .
N7 C34 C35 C36 0.7(5) . .
C33 C34 C35 C36 -177.7(4) . .
C34 C35 C36 N8 -1.4(5) . .
C34 C35 C36 C37 179.1(4) . .
C46 C41 C42 C43 2.0(6) . .
C41 C42 C43 C44 -3.5(7) . .
C42 C43 C44 C45 2.9(9) . .
C43 C44 C45 C46 -0.7(8) . .
C44 C45 C46 C41 -0.9(7) . .
C44 C45 C46 C47 178.9(4) . .
C42 C41 C46 C45 0.2(6) . .
C42 C41 C46 C47 -179.6(3) . .
C45 C46 C47 C62 100.7(4) . 2_656
C41 C46 C47 C62 -79.5(4) . 2_656
C45 C46 C47 C48 -77.3(4) . .
C41 C46 C47 C48 102.6(4) . .
C62 C47 C48 N12 -2.1(5) 2_656 .
C46 C47 C48 N12 175.7(3) . .
C62 C47 C48 C49 176.6(3) 2_656 .
C46 C47 C48 C49 -5.6(5) . .
N12 C48 C49 C50 0.7(4) . .
C47 C48 C49 C50 -178.2(3) . .
C48 C49 C50 C51 -1.5(4) . .
C49 C50 C51 N12 1.9(4) . .
C49 C50 C51 C52 -174.8(3) . .
N12 C51 C52 C59 1.1(6) . .
C50 C51 C52 C59 177.3(3) . .
N12 C51 C52 C53 -169.7(5) . .
C50 C51 C52 C53 6.5(7) . .
N12 C51 C52 C53' 172.2(5) . .
C50 C51 C52 C53' -11.6(6) . .
C51 C52 C53 C54 -78.0(5) . .
C59 C52 C53 C54 110.4(5) . .
C51 C52 C53 C58 99.3(6) . .
C59 C52 C53 C58 -72.3(6) . .
C58 C53 C54 C55 0.0 . .
C52 C53 C54 C55 177.5(6) . .
C53 C54 C55 C56 0.0 . .
C54 C55 C56 C57 0.0 . .
C55 C56 C57 C58 0.0 . .
C56 C57 C58 C53 0.0 . .
C54 C53 C58 C57 0.0 . .
C52 C53 C58 C57 -177.1(7) . .
C51 C52 C53' C54' -71.7(8) . .
C59 C52 C53' C54' 99.6(8) . .
C51 C52 C53' C58' 109.2(7) . .
C59 C52 C53' C58' -79.5(8) . .
C58' C53' C54' C55' 0.9(12) . .
C52 C53' C54' C55' -178.2(8) . .
C53' C54' C55' C56' -3.6(13) . .
C54' C55' C56' C57' 2.6(15) . .
C55' C56' C57' C58' 1.2(14) . .
C54' C53' C58' C57' 3.2(12) . .
C52 C53' C58' C57' -177.7(8) . .
C56' C57' C58' C53' -4.1(12) . .
C51 C52 C59 N13 1.4(6) . .
C53 C52 C59 N13 172.7(5) . .
C53' C52 C59 N13 -169.0(5) . .
C51 C52 C59 C60 179.9(3) . .
C53 C52 C59 C60 -8.9(6) . .
C53' C52 C59 C60 9.4(7) . .
N13 C59 C60 C61 2.3(4) . .
C52 C59 C60 C61 -176.4(4) . .
C59 C60 C61 C62 -1.4(4) . .
C60 C61 C62 C47 178.9(4) . 2_656
C60 C61 C62 N13 0.1(4) . .
C7 C8 N1 C11 -178.6(3) . .
C9 C8 N1 C11 1.1(3) . .
C7 C8 N1 Mn1 -1.4(5) . .
C9 C8 N1 Mn1 178.3(2) . .
C12 C11 N1 C8 179.7(3) . .
C10 C11 N1 C8 -1.1(3) . .
C12 C11 N1 Mn1 2.5(5) . .
C10 C11 N1 Mn1 -178.3(2) . .
C12 C19 N2 C22 -178.9(3) . .
C20 C19 N2 C22 1.9(4) . .
C12 C19 N2 Mn1 -1.4(5) . .
C20 C19 N2 Mn1 179.5(2) . .
C7 C22 N2 C19 177.4(3) 2_575 .
C21 C22 N2 C19 -2.0(4) . .
C7 C22 N2 Mn1 -0.1(5) 2_575 .
C21 C22 N2 Mn1 -179.5(2) . .
C25 C24 N3 N4 -0.8(4) . .
C23 C24 N3 N4 177.3(4) . .
C25 C24 N3 B1 179.9(4) . .
C23 C24 N3 B1 -2.0(6) . .
N5 B1 N3 C24 116.6(4) . .
N7 B1 N3 C24 -126.8(4) . .
N5 B1 N3 N4 -62.6(4) . .
N7 B1 N3 N4 54.0(4) . .
C25 C26 N4 N3 -0.4(4) . .
C27 C26 N4 N3 179.7(3) . .
C25 C26 N4 Fe1 171.7(3) . .
C27 C26 N4 Fe1 -8.3(6) . .
C24 N3 N4 C26 0.7(4) . .
B1 N3 N4 C26 -179.9(3) . .
C24 N3 N4 Fe1 -173.0(2) . .
B1 N3 N4 Fe1 6.4(4) . .
C30 C29 N5 N6 -0.7(4) . .
C28 C29 N5 N6 -179.4(4) . .
C30 C29 N5 B1 179.6(4) . .
C28 C29 N5 B1 0.9(6) . .
N3 B1 N5 C29 -121.2(4) . .
N7 B1 N5 C29 121.9(4) . .
N3 B1 N5 N6 59.2(4) . .
N7 B1 N5 N6 -57.8(4) . .
C30 C31 N6 N5 -0.5(4) . .
C32 C31 N6 N5 179.3(3) . .
C30 C31 N6 Fe1 -179.5(3) . .
C32 C31 N6 Fe1 0.3(5) . .
C29 N5 N6 C31 0.7(4) . .
B1 N5 N6 C31 -179.5(3) . .
C29 N5 N6 Fe1 180.0(2) . .
B1 N5 N6 Fe1 -0.3(4) . .
C35 C34 N7 N8 0.2(4) . .
C33 C34 N7 N8 178.8(4) . .
C35 C34 N7 B1 173.5(4) . .
C33 C34 N7 B1 -8.0(6) . .
N5 B1 N7 N8 56.3(4) . .
N3 B1 N7 N8 -60.6(4) . .
N5 B1 N7 C34 -116.4(4) . .
N3 B1 N7 C34 126.7(4) . .
C35 C36 N8 N7 1.5(4) . .
C37 C36 N8 N7 -179.0(4) . .
C35 C36 N8 Fe1 -176.5(3) . .
C37 C36 N8 Fe1 3.1(6) . .
C34 N7 N8 C36 -1.1(4) . .
B1 N7 N8 C36 -175.2(3) . .
C34 N7 N8 Fe1 177.3(2) . .
B1 N7 N8 Fe1 3.2(4) . .
C47 C48 N12 C51 179.4(3) . .
C49 C48 N12 C51 0.5(3) . .
C47 C48 N12 Mn2 -2.8(5) . .
C49 C48 N12 Mn2 178.3(2) . .
C52 C51 N12 C48 175.2(3) . .
C50 C51 N12 C48 -1.5(4) . .
C52 C51 N12 Mn2 -2.6(5) . .
C50 C51 N12 Mn2 -179.3(2) . .
C52 C59 N13 C62 176.5(3) . .
C60 C59 N13 C62 -2.1(4) . .
C52 C59 N13 Mn2 -2.2(5) . .
C60 C59 N13 Mn2 179.2(2) . .
C47 C62 N13 C59 -177.5(3) 2_656 .
C61 C62 N13 C59 1.3(4) . .
C47 C62 N13 Mn2 1.2(5) 2_656 .
C61 C62 N13 Mn2 180.0(2) . .

loop_
_platon_squeeze_void_nr
_platon_squeeze_void_average_x
_platon_squeeze_void_average_y
_platon_squeeze_void_average_z
_platon_squeeze_void_volume
_platon_squeeze_void_count_electrons
_platon_squeeze_void_content
1 0.000 0.500 0.500 18 1 ' '
2 0.500 0.500 1.000 692 127 ' '
3 0.500 0.500 0.500 15 1 ' '
